data_4085450
loop_
_publ_author_name
'Das, Raj K.'
'Barnea, Eyal'
'Andrea, Tamer'
'Kapon, Moshe'
'Fridman, Natalia'
'Botoshansky, Mark'
'Eisen, Moris S.'

_publ_section_title
;
 Group 4 Lanthanide and Actinide Organometallic Inclusion Complexes
;
_journal_issue 4
_journal_name_full Organometallics
_journal_page_first 742
_journal_paper_doi 10.1021/om501103v
_journal_volume 34
_journal_year 2015
_chemical_formula_sum 'C54 H55 B3 O14 U'
_chemical_formula_weight 1198.44
_chemical_name_systematic
; 
 ? 
;
_space_group_IT_number 14
_symmetry_cell_setting monoclinic
_symmetry_space_group_name_Hall '-P 2ybc'
_symmetry_space_group_name_H-M 'P 1 21/c 1'
_atom_sites_solution_hydrogens geom
_atom_sites_solution_primary direct
_atom_sites_solution_secondary difmap
_audit_creation_method SHELXL-97
_cell_angle_alpha 90.00
_cell_angle_beta 97.1160(8)
_cell_angle_gamma 90.00
_cell_formula_units_Z 4
_cell_length_a 9.63000(10)
_cell_length_b 20.9840(3)
_cell_length_c 24.1490(4)
_cell_measurement_reflns_used 6309
_cell_measurement_temperature 110(2)
_cell_measurement_theta_max 25.0
_cell_measurement_theta_min 1.94
_cell_volume 4842.34(12)
_computing_cell_refinement Denzo
_computing_data_collection 'Collect, Nonius B.V.'
_computing_data_reduction Denzo
_computing_structure_refinement 'SHELXL-97 (Sheldrick, 1997)'
_computing_structure_solution DIRDIF-96
_diffrn_ambient_temperature 110(2)
_diffrn_detector_area_resol_mean '56 microns'
_diffrn_measured_fraction_theta_full 0.999
_diffrn_measured_fraction_theta_max 0.999
_diffrn_measurement_device_type 'Nonius KappaCCD'
_diffrn_measurement_method '1 deg. Phi & Omega scan'
_diffrn_radiation_monochromator graphite
_diffrn_radiation_source 'fine-focus sealed tube'
_diffrn_radiation_type MoK\a
_diffrn_radiation_wavelength 0.71073
_diffrn_reflns_av_R_equivalents 0.0640
_diffrn_reflns_av_sigmaI/netI 0.0688
_diffrn_reflns_limit_h_max 11
_diffrn_reflns_limit_h_min 0
_diffrn_reflns_limit_k_max 24
_diffrn_reflns_limit_k_min 0
_diffrn_reflns_limit_l_max 28
_diffrn_reflns_limit_l_min -28
_diffrn_reflns_number 24708
_diffrn_reflns_theta_full 25.00
_diffrn_reflns_theta_max 25.00
_diffrn_reflns_theta_min 1.94
_exptl_absorpt_coefficient_mu 3.422
_exptl_absorpt_correction_T_max 0.7259
_exptl_absorpt_correction_T_min 0.6278
_exptl_absorpt_correction_type multi-scan
_exptl_absorpt_process_details 'Blessing, 1995'
_exptl_crystal_colour red
_exptl_crystal_density_diffrn 1.644
_exptl_crystal_density_method 'not measured'
_exptl_crystal_description prism
_exptl_crystal_F_000 2392
_exptl_crystal_size_max 0.15
_exptl_crystal_size_mid 0.15
_exptl_crystal_size_min 0.10
_refine_diff_density_max 1.382
_refine_diff_density_min -1.261
_refine_diff_density_rms 0.130
_refine_ls_extinction_method none
_refine_ls_goodness_of_fit_ref 0.985
_refine_ls_hydrogen_treatment constr
_refine_ls_matrix_type full
_refine_ls_number_parameters 662
_refine_ls_number_reflns 8533
_refine_ls_number_restraints 0
_refine_ls_restrained_S_all 0.985
_refine_ls_R_factor_all 0.0641
_refine_ls_R_factor_gt 0.0381
_refine_ls_shift/su_max 0.161
_refine_ls_shift/su_mean 0.028
_refine_ls_structure_factor_coef Fsqd
_refine_ls_weighting_details 'calc w=1/[\s^2^(Fo^2^)+(0.0453P)^2^+0.0000P] where P=(Fo^2^+2Fc^2^)/3'
_refine_ls_weighting_scheme calc
_refine_ls_wR_factor_gt 0.0803
_refine_ls_wR_factor_ref 0.0904
_reflns_number_gt 6309
_reflns_number_total 8533
_reflns_threshold_expression >2sigma(I)
_cod_data_source_file om501103v_si_002.cif
_cod_data_source_block eis2
_cod_depositor_comments 'Adding full bibliography for 4085446--4085451.cif.'
_cod_original_sg_symbol_H-M 'P 21/c'
_cod_database_code 4085450

loop_
_symmetry_equiv_pos_as_xyz
'x, y, z'
'-x, y+1/2, -z+1/2'
'-x, -y, -z'
'x, -y-1/2, z-1/2'

loop_
_atom_site_label
_atom_site_type_symbol
_atom_site_fract_x
_atom_site_fract_y
_atom_site_fract_z
_atom_site_U_iso_or_equiv
_atom_site_adp_type
_atom_site_occupancy
_atom_site_symmetry_multiplicity
_atom_site_calc_flag
_atom_site_refinement_flags
U U 1.08941(2) 0.222647(9) 0.020145(8) 0.01832(8) Uani 1 1 d .
B1 B 0.9682(7) 0.1492(3) 0.1191(2) 0.0218(14) Uani 1 1 d .
O2 O 1.0207(4) 0.08705(17) 0.13899(15) 0.0266(9) Uani 1 1 d .
C3 C 0.9385(6) 0.0692(3) 0.1784(2) 0.0267(13) Uani 1 1 d .
C4 C 0.9450(7) 0.0124(3) 0.2086(2) 0.0321(14) Uani 1 1 d .
H4 H 1.0101 -0.0202 0.2027 0.039 Uiso 1 1 calc R
C5 C 0.8512(7) 0.0058(3) 0.2478(2) 0.0399(16) Uani 1 1 d .
H5 H 0.8530 -0.0320 0.2695 0.048 Uiso 1 1 calc R
C6 C 0.7560(7) 0.0529(3) 0.2558(2) 0.0409(17) Uani 1 1 d .
H6 H 0.6936 0.0468 0.2829 0.049 Uiso 1 1 calc R
C7 C 0.7492(7) 0.1096(3) 0.2247(2) 0.0337(15) Uani 1 1 d .
H7 H 0.6830 0.1420 0.2299 0.040 Uiso 1 1 calc R
C8 C 0.8422(6) 0.1162(3) 0.1866(2) 0.0268(13) Uani 1 1 d .
O9 O 0.8566(4) 0.16642(17) 0.15080(14) 0.0251(9) Uani 1 1 d .
O10 O 1.0808(4) 0.19838(16) 0.11793(14) 0.0213(8) Uani 1 1 d .
C11 C 1.1349(5) 0.2380(2) 0.1610(2) 0.0208(12) Uani 1 1 d .
C12 C 1.1189(6) 0.2282(3) 0.2161(2) 0.0265(13) Uani 1 1 d .
H12 H 1.0750 0.1906 0.2274 0.032 Uiso 1 1 calc R
C13 C 1.1680(6) 0.2740(3) 0.2548(2) 0.0297(14) Uani 1 1 d .
H13 H 1.1569 0.2680 0.2930 0.036 Uiso 1 1 calc R
C14 C 1.2329(6) 0.3287(3) 0.2387(2) 0.0319(14) Uani 1 1 d .
H14 H 1.2644 0.3600 0.2657 0.038 Uiso 1 1 calc R
C15 C 1.2523(6) 0.3378(3) 0.1833(2) 0.0274(13) Uani 1 1 d .
H15 H 1.2993 0.3745 0.1722 0.033 Uiso 1 1 calc R
C16 C 1.2017(6) 0.2922(2) 0.1445(2) 0.0213(12) Uani 1 1 d .
O17 O 1.2100(4) 0.29669(16) 0.08769(14) 0.0198(8) Uani 1 1 d .
B18 B 1.2263(7) 0.3571(3) 0.0547(2) 0.0219(14) Uani 1 1 d .
O19 O 1.3676(4) 0.38250(16) 0.06063(14) 0.0218(8) Uani 1 1 d .
C20 C 1.3553(6) 0.4460(2) 0.0737(2) 0.0209(12) Uani 1 1 d .
C21 C 1.4587(6) 0.4905(2) 0.0825(2) 0.0239(12) Uani 1 1 d .
H21 H 1.5533 0.4805 0.0788 0.029 Uiso 1 1 calc R
C22 C 1.4187(6) 0.5523(3) 0.0974(2) 0.0248(13) Uani 1 1 d .
H22 H 1.4876 0.5847 0.1043 0.030 Uiso 1 1 calc R
C23 C 1.2807(6) 0.5661(3) 0.1021(2) 0.0266(13) Uani 1 1 d .
H23 H 1.2566 0.6080 0.1124 0.032 Uiso 1 1 calc R
C24 C 1.1752(6) 0.5204(2) 0.0922(2) 0.0220(12) Uani 1 1 d .
H24 H 1.0801 0.5302 0.0951 0.026 Uiso 1 1 calc R
C25 C 1.2155(6) 0.4604(2) 0.0780(2) 0.0204(12) Uani 1 1 d .
O26 O 1.1332(4) 0.40725(16) 0.06688(14) 0.0216(8) Uani 1 1 d .
O27 O 1.1839(4) 0.32517(16) -0.00127(13) 0.0194(8) Uani 1 1 d .
C28 C 1.1580(6) 0.3542(3) -0.0532(2) 0.0230(13) Uani 1 1 d .
C29 C 1.2224(6) 0.4096(3) -0.0681(2) 0.0251(13) Uani 1 1 d .
H29 H 1.2861 0.4320 -0.0418 0.030 Uiso 1 1 calc R
C30 C 1.1909(6) 0.4313(3) -0.1227(2) 0.0247(13) Uani 1 1 d .
H30 H 1.2354 0.4687 -0.1340 0.030 Uiso 1 1 calc R
C31 C 1.0963(6) 0.3995(2) -0.1606(2) 0.0238(13) Uani 1 1 d .
H31 H 1.0760 0.4154 -0.1975 0.029 Uiso 1 1 calc R
C32 C 1.0302(6) 0.3442(2) -0.1451(2) 0.0229(12) Uani 1 1 d .
H32 H 0.9646 0.3224 -0.1710 0.028 Uiso 1 1 calc R
C33 C 1.0623(6) 0.3223(2) -0.0915(2) 0.0202(12) Uani 1 1 d .
O34 O 1.0094(4) 0.26722(16) -0.07076(14) 0.0210(8) Uani 1 1 d .
B35 B 0.8865(6) 0.2275(3) -0.0956(2) 0.0203(13) Uani 1 1 d .
O36 O 0.9064(4) 0.19814(17) -0.14783(14) 0.0229(8) Uani 1 1 d .
C37 C 0.7923(6) 0.2153(2) -0.1849(2) 0.0232(12) Uani 1 1 d .
C38 C 0.7642(7) 0.1995(3) -0.2409(2) 0.0335(15) Uani 1 1 d .
H38 H 0.8275 0.1746 -0.2591 0.040 Uiso 1 1 calc R
C39 C 0.6392(7) 0.2216(3) -0.2693(2) 0.0356(15) Uani 1 1 d .
H39 H 0.6172 0.2124 -0.3079 0.043 Uiso 1 1 calc R
C40 C 0.5471(7) 0.2566(3) -0.2427(3) 0.0350(15) Uani 1 1 d .
H40 H 0.4607 0.2694 -0.2629 0.042 Uiso 1 1 calc R
C41 C 0.5769(6) 0.2741(3) -0.1863(2) 0.0272(13) Uani 1 1 d .
H41 H 0.5148 0.2998 -0.1683 0.033 Uiso 1 1 calc R
C42 C 0.7006(6) 0.2519(3) -0.1586(2) 0.0234(12) Uani 1 1 d .
O43 O 0.7547(4) 0.26226(16) -0.10389(14) 0.0224(8) Uani 1 1 d .
O44 O 0.8959(4) 0.18269(16) -0.04607(14) 0.0213(8) Uani 1 1 d .
C45 C 0.7897(6) 0.1446(3) -0.0302(2) 0.0238(13) Uani 1 1 d .
C46 C 0.6744(6) 0.1245(2) -0.0653(2) 0.0219(12) Uani 1 1 d .
H46 H 0.6639 0.1354 -0.1038 0.026 Uiso 1 1 calc R
C47 C 0.5743(6) 0.0883(2) -0.0434(2) 0.0259(13) Uani 1 1 d .
H47 H 0.4935 0.0750 -0.0672 0.031 Uiso 1 1 calc R
C48 C 0.5897(6) 0.0713(2) 0.0121(2) 0.0252(13) Uani 1 1 d .
H48 H 0.5195 0.0467 0.0264 0.030 Uiso 1 1 calc R
C49 C 0.7083(6) 0.0903(2) 0.0473(2) 0.0229(13) Uani 1 1 d .
H49 H 0.7207 0.0778 0.0854 0.028 Uiso 1 1 calc R
C50 C 0.8076(6) 0.1275(2) 0.0260(2) 0.0214(12) Uani 1 1 d .
O51 O 0.9278(4) 0.15046(16) 0.05662(14) 0.0213(8) Uani 1 1 d .
O52 O 0.9025(4) 0.29684(16) 0.04361(14) 0.0222(8) Uani 1 1 d .
C53 C 0.8499(7) 0.3050(3) 0.0975(3) 0.0453(18) Uani 1 1 d .
H53A H 0.7918 0.2679 0.1054 0.054 Uiso 1 1 calc R
H53B H 0.9289 0.3085 0.1278 0.054 Uiso 1 1 calc R
C54 C 0.7662(9) 0.3631(3) 0.0944(3) 0.057(2) Uani 1 1 d .
H54A H 0.6678 0.3526 0.0984 0.069 Uiso 1 1 calc R
H54B H 0.8020 0.3922 0.1252 0.069 Uiso 1 1 calc R
C55 C 0.7734(8) 0.3940(3) 0.0414(3) 0.0467(19) Uani 1 1 d .
H55A H 0.8302 0.4334 0.0466 0.056 Uiso 1 1 calc R
H55B H 0.6784 0.4055 0.0237 0.056 Uiso 1 1 calc R
C56 C 0.8398(6) 0.3473(3) 0.0060(2) 0.0291(14) Uani 1 1 d .
H56A H 0.7688 0.3290 -0.0227 0.035 Uiso 1 1 calc R
H56B H 0.9127 0.3686 -0.0129 0.035 Uiso 1 1 calc R
C57 C 1.3182(6) 0.1491(3) 0.0502(2) 0.0236(13) Uani 1 1 d .
C58 C 1.3612(6) 0.1962(3) 0.0141(2) 0.0262(13) Uani 1 1 d .
C59 C 1.2952(6) 0.1834(3) -0.0404(2) 0.0287(14) Uani 1 1 d .
C60 C 1.2091(6) 0.1296(3) -0.0374(2) 0.0289(14) Uani 1 1 d .
C61 C 1.2225(6) 0.1082(3) 0.0184(2) 0.0291(14) Uani 1 1 d .
C62 C 1.3739(7) 0.1417(3) 0.1113(2) 0.0406(17) Uani 1 1 d .
H62A H 1.3044 0.1195 0.1307 0.061 Uiso 1 1 calc R
H62B H 1.3927 0.1838 0.1281 0.061 Uiso 1 1 calc R
H62C H 1.4607 0.1168 0.1148 0.061 Uiso 1 1 calc R
C63 C 1.4778(7) 0.2434(3) 0.0290(3) 0.0485(19) Uani 1 1 d .
H63A H 1.5672 0.2239 0.0229 0.073 Uiso 1 1 calc R
H63B H 1.4807 0.2556 0.0683 0.073 Uiso 1 1 calc R
H63C H 1.4613 0.2813 0.0054 0.073 Uiso 1 1 calc R
C64 C 1.3231(8) 0.2171(3) -0.0931(3) 0.054(2) Uani 1 1 d .
H64A H 1.3459 0.2619 -0.0848 0.082 Uiso 1 1 calc R
H64B H 1.2396 0.2147 -0.1207 0.082 Uiso 1 1 calc R
H64C H 1.4019 0.1966 -0.1081 0.082 Uiso 1 1 calc R
C65 C 1.1305(7) 0.0933(3) -0.0864(3) 0.0452(18) Uani 1 1 d .
H65A H 1.1885 0.0579 -0.0967 0.068 Uiso 1 1 calc R
H65B H 1.1099 0.1221 -0.1182 0.068 Uiso 1 1 calc R
H65C H 1.0428 0.0765 -0.0755 0.068 Uiso 1 1 calc R
C66 C 1.1614(7) 0.0473(3) 0.0381(3) 0.0430(17) Uani 1 1 d .
H66A H 1.2078 0.0107 0.0231 0.065 Uiso 1 1 calc R
H66B H 1.0610 0.0458 0.0251 0.065 Uiso 1 1 calc R
H66C H 1.1759 0.0457 0.0790 0.065 Uiso 1 1 calc R
O67 O 0.6639(7) 0.4886(3) 0.2214(2) 0.0799(18) Uani 1 1 d .
C68 C 0.5511(9) 0.4454(3) 0.2247(3) 0.056(2) Uani 1 1 d .
H68A H 0.5706 0.4042 0.2073 0.067 Uiso 1 1 calc R
H68B H 0.4634 0.4631 0.2049 0.067 Uiso 1 1 calc R
C69 C 0.5362(7) 0.4359(3) 0.2855(3) 0.0438(17) Uani 1 1 d .
H69A H 0.4396 0.4453 0.2931 0.053 Uiso 1 1 calc R
H69B H 0.5605 0.3917 0.2974 0.053 Uiso 1 1 calc R
C70 C 0.6388(10) 0.4828(4) 0.3147(3) 0.077(3) Uani 1 1 d .
H70A H 0.5983 0.5050 0.3451 0.092 Uiso 1 1 calc R
H70B H 0.7263 0.4613 0.3304 0.092 Uiso 1 1 calc R
C71 C 0.6653(9) 0.5284(4) 0.2695(3) 0.058(2) Uani 1 1 d .
H71A H 0.5910 0.5612 0.2639 0.069 Uiso 1 1 calc R
H71B H 0.7570 0.5498 0.2784 0.069 Uiso 1 1 calc R

loop_
_atom_site_aniso_label
_atom_site_aniso_U_11
_atom_site_aniso_U_22
_atom_site_aniso_U_33
_atom_site_aniso_U_23
_atom_site_aniso_U_13
_atom_site_aniso_U_12
U 0.01798(12) 0.01725(11) 0.01982(11) -0.00026(9) 0.00271(8) -0.00077(9)
B1 0.018(3) 0.025(3) 0.022(3) 0.003(3) 0.005(3) -0.003(3)
O2 0.027(2) 0.026(2) 0.028(2) 0.0048(17) 0.0061(18) 0.0018(17)
C3 0.034(4) 0.024(3) 0.023(3) -0.001(3) 0.004(3) -0.007(3)
C4 0.044(4) 0.025(3) 0.026(3) -0.001(3) 0.000(3) -0.007(3)
C5 0.055(5) 0.031(4) 0.033(3) 0.013(3) 0.002(3) -0.012(3)
C6 0.052(5) 0.046(4) 0.025(3) -0.002(3) 0.008(3) -0.029(4)
C7 0.036(4) 0.040(4) 0.027(3) -0.008(3) 0.009(3) -0.012(3)
C8 0.028(3) 0.030(3) 0.022(3) -0.002(3) 0.004(3) -0.012(3)
O9 0.026(2) 0.025(2) 0.0259(19) 0.0006(18) 0.0078(17) -0.0065(17)
O10 0.024(2) 0.0199(18) 0.0202(19) -0.0009(16) 0.0040(16) -0.0058(16)
C11 0.015(3) 0.026(3) 0.021(3) -0.002(2) -0.002(2) 0.001(2)
C12 0.027(3) 0.030(3) 0.022(3) 0.001(3) 0.003(2) -0.003(3)
C13 0.022(3) 0.045(4) 0.022(3) 0.003(3) 0.002(2) -0.005(3)
C14 0.034(4) 0.035(3) 0.026(3) -0.006(3) 0.001(3) -0.006(3)
C15 0.030(3) 0.024(3) 0.028(3) -0.003(3) 0.002(3) -0.003(3)
C16 0.019(3) 0.028(3) 0.015(3) -0.003(2) -0.004(2) 0.000(2)
O17 0.020(2) 0.0214(19) 0.0179(18) -0.0021(15) -0.0002(16) -0.0029(15)
B18 0.026(4) 0.020(3) 0.019(3) -0.002(3) 0.003(3) -0.001(3)
O19 0.019(2) 0.0180(19) 0.029(2) -0.0067(16) 0.0045(17) -0.0023(16)
C20 0.026(3) 0.020(3) 0.016(3) -0.002(2) 0.001(2) -0.002(2)
C21 0.022(3) 0.024(3) 0.026(3) -0.003(2) 0.005(2) -0.003(2)
C22 0.024(3) 0.025(3) 0.026(3) -0.004(2) 0.003(3) -0.004(2)
C23 0.032(4) 0.020(3) 0.028(3) 0.001(2) 0.001(3) 0.002(3)
C24 0.022(3) 0.023(3) 0.020(3) 0.003(2) 0.001(2) 0.005(2)
C25 0.020(3) 0.025(3) 0.017(3) 0.003(2) 0.005(2) -0.003(2)
O26 0.017(2) 0.0214(19) 0.026(2) -0.0021(16) 0.0020(16) -0.0042(16)
O27 0.021(2) 0.0187(19) 0.0195(18) -0.0005(16) 0.0064(16) -0.0023(16)
C28 0.025(3) 0.025(3) 0.020(3) -0.004(2) 0.007(2) 0.005(2)
C29 0.023(3) 0.023(3) 0.029(3) 0.000(3) 0.002(3) -0.006(3)
C30 0.024(3) 0.022(3) 0.030(3) 0.001(3) 0.011(3) -0.004(2)
C31 0.023(3) 0.025(3) 0.024(3) 0.003(2) 0.005(2) 0.004(2)
C32 0.025(3) 0.025(3) 0.020(3) 0.000(2) 0.007(2) 0.000(2)
C33 0.022(3) 0.014(3) 0.026(3) 0.000(2) 0.005(2) -0.003(2)
O34 0.022(2) 0.020(2) 0.0212(18) 0.0014(16) 0.0013(16) -0.0043(16)
B35 0.019(3) 0.021(3) 0.021(3) 0.004(3) 0.001(3) 0.001(3)
O36 0.019(2) 0.027(2) 0.0214(19) -0.0044(16) -0.0005(17) 0.0016(17)
C37 0.021(3) 0.023(3) 0.024(3) -0.001(2) -0.002(2) -0.005(2)
C38 0.040(4) 0.032(3) 0.028(3) -0.007(3) 0.003(3) -0.006(3)
C39 0.047(4) 0.037(4) 0.021(3) -0.002(3) -0.003(3) -0.009(3)
C40 0.029(4) 0.036(4) 0.038(4) 0.010(3) -0.007(3) -0.011(3)
C41 0.027(3) 0.026(3) 0.028(3) 0.003(3) -0.001(3) -0.005(3)
C42 0.027(3) 0.022(3) 0.021(3) 0.000(2) -0.001(3) -0.004(3)
O43 0.018(2) 0.028(2) 0.0216(19) 0.0020(16) 0.0033(16) -0.0016(16)
O44 0.025(2) 0.0192(19) 0.0192(18) 0.0009(16) 0.0016(16) -0.0053(16)
C45 0.022(3) 0.022(3) 0.028(3) 0.000(2) 0.009(3) 0.001(2)
C46 0.020(3) 0.018(3) 0.028(3) -0.005(2) 0.003(3) 0.003(2)
C47 0.020(3) 0.017(3) 0.040(3) -0.009(3) 0.001(3) -0.003(2)
C48 0.015(3) 0.018(3) 0.043(4) -0.004(3) 0.006(3) -0.002(2)
C49 0.022(3) 0.023(3) 0.026(3) -0.001(2) 0.013(3) 0.001(2)
C50 0.018(3) 0.019(3) 0.028(3) -0.007(2) 0.003(2) -0.003(2)
O51 0.018(2) 0.022(2) 0.0239(19) -0.0009(16) 0.0044(16) -0.0038(16)
O52 0.023(2) 0.0215(19) 0.0232(19) 0.0016(16) 0.0078(17) 0.0021(16)
C53 0.044(4) 0.059(4) 0.037(4) 0.015(3) 0.021(3) 0.024(4)
C54 0.103(7) 0.037(4) 0.040(4) 0.007(3) 0.038(4) 0.027(4)
C55 0.064(5) 0.044(4) 0.035(4) 0.001(3) 0.015(3) 0.030(4)
C56 0.032(4) 0.028(3) 0.029(3) 0.004(3) 0.011(3) 0.012(3)
C57 0.022(3) 0.026(3) 0.023(3) -0.003(2) 0.003(2) 0.013(2)
C58 0.017(3) 0.021(3) 0.041(3) -0.007(3) 0.007(3) 0.003(2)
C59 0.027(3) 0.031(3) 0.030(3) 0.003(3) 0.008(3) 0.007(3)
C60 0.028(3) 0.027(3) 0.031(3) -0.018(3) 0.003(3) 0.014(3)
C61 0.033(4) 0.018(3) 0.038(3) 0.003(3) 0.011(3) 0.003(3)
C62 0.040(4) 0.051(4) 0.029(3) -0.002(3) -0.004(3) 0.020(3)
C63 0.025(4) 0.040(4) 0.084(6) -0.015(4) 0.018(4) -0.003(3)
C64 0.066(5) 0.059(5) 0.046(4) 0.028(4) 0.035(4) 0.034(4)
C65 0.043(4) 0.043(4) 0.045(4) -0.030(3) -0.012(3) 0.017(3)
C66 0.041(4) 0.021(3) 0.069(5) -0.001(3) 0.015(4) 0.004(3)
O67 0.094(5) 0.096(5) 0.054(3) 0.009(3) 0.023(3) -0.028(4)
C68 0.072(6) 0.044(4) 0.046(4) -0.005(4) -0.017(4) 0.008(4)
C69 0.044(4) 0.037(4) 0.050(4) 0.002(3) 0.006(3) -0.006(3)
C70 0.100(7) 0.083(6) 0.046(5) -0.001(4) 0.004(5) -0.057(6)
C71 0.064(6) 0.053(5) 0.054(5) 0.006(4) -0.003(4) -0.015(4)

loop_
_atom_type_symbol
_atom_type_description
_atom_type_scat_dispersion_real
_atom_type_scat_dispersion_imag
_atom_type_scat_source
C C 0.0033 0.0016 'International Tables Vol C Tables 4.2.6.8 and 6.1.1.4'
H H 0.0000 0.0000 'International Tables Vol C Tables 4.2.6.8 and 6.1.1.4'
B B 0.0013 0.0007 'International Tables Vol C Tables 4.2.6.8 and 6.1.1.4'
O O 0.0106 0.0060 'International Tables Vol C Tables 4.2.6.8 and 6.1.1.4'
U U -9.6767 9.6646 'International Tables Vol C Tables 4.2.6.8 and 6.1.1.4'

loop_
_geom_angle_atom_site_label_1
_geom_angle_atom_site_label_2
_geom_angle_atom_site_label_3
_geom_angle
O51 U O27 155.95(12)
O51 U O34 115.20(12)
O27 U O34 63.15(11)
O51 U O10 54.01(12)
O27 U O10 117.01(11)
O34 U O10 156.54(12)
O51 U O17 115.50(11)
O27 U O17 54.23(11)
O34 U O17 115.56(11)
O10 U O17 63.51(11)
O51 U O44 63.30(11)
O27 U O44 116.19(11)
O34 U O44 53.80(11)
O10 U O44 116.67(11)
O17 U O44 156.27(12)
O51 U O52 78.06(12)
O27 U O52 78.15(11)
O34 U O52 78.91(11)
O10 U O52 78.33(12)
O17 U O52 75.41(12)
O44 U O52 81.38(12)
O51 U C58 124.36(15)
O27 U C58 77.16(14)
O34 U C58 103.44(15)
O10 U C58 99.18(15)
O17 U C58 77.41(14)
O44 U C58 124.03(14)
O52 U C58 150.68(14)
O51 U C57 94.84(14)
O27 U C57 104.39(15)
O34 U C57 128.21(14)
O10 U C57 75.20(14)
O17 U C57 83.08(14)
O44 U C57 120.47(14)
O52 U C57 151.35(14)
C58 U C57 30.29(16)
O51 U C61 77.20(14)
O27 U C61 126.22(15)
O34 U C61 115.08(15)
O10 U C61 84.41(14)
O17 U C61 112.67(15)
O44 U C61 90.56(15)
O52 U C61 155.02(14)
C58 U C61 49.95(17)
C57 U C61 30.15(17)
O51 U C59 123.31(14)
O27 U C59 80.59(14)
O34 U C59 78.58(14)
O10 U C59 124.87(15)
O17 U C59 103.46(15)
O44 U C59 95.23(15)
O52 U C59 154.23(14)
C58 U C59 30.20(17)
C57 U C59 49.69(16)
C61 U C59 49.62(17)
O51 U C60 93.95(15)
O27 U C60 109.47(15)
O34 U C60 85.52(15)
O10 U C60 114.34(15)
O17 U C60 126.79(15)
O44 U C60 76.00(15)
O52 U C60 157.22(15)
C58 U C60 49.64(17)
C57 U C60 49.49(16)
C61 U C60 29.98(17)
C59 U C60 29.85(17)
O9 B1 O2 107.5(4)
O9 B1 O10 115.3(5)
O2 B1 O10 113.5(5)
O9 B1 O51 114.2(5)
O2 B1 O51 112.3(4)
O10 B1 O51 93.8(4)
C3 O2 B1 105.6(4)
O2 C3 C8 111.1(5)
O2 C3 C4 127.4(5)
C8 C3 C4 121.5(5)
C3 C4 C5 116.6(6)
C3 C4 H4 121.7
C5 C4 H4 121.7
C6 C5 C4 121.6(6)
C6 C5 H5 119.2
C4 C5 H5 119.2
C5 C6 C7 121.3(6)
C5 C6 H6 119.3
C7 C6 H6 119.3
C8 C7 C6 117.0(6)
C8 C7 H7 121.5
C6 C7 H7 121.5
C7 C8 O9 128.5(5)
C7 C8 C3 122.0(5)
O9 C8 C3 109.5(4)
C8 O9 B1 106.3(4)
C11 O10 B1 127.3(4)
C11 O10 U 123.4(3)
B1 O10 U 105.9(3)
C12 C11 O10 124.1(5)
C12 C11 C16 120.8(5)
O10 C11 C16 115.0(4)
C11 C12 C13 118.6(5)
C11 C12 H12 120.7
C13 C12 H12 120.7
C14 C13 C12 121.0(5)
C14 C13 H13 119.5
C12 C13 H13 119.5
C13 C14 C15 120.3(5)
C13 C14 H14 119.9
C15 C14 H14 119.9
C16 C15 C14 118.7(5)
C16 C15 H15 120.6
C14 C15 H15 120.6
C15 C16 O17 124.4(5)
C15 C16 C11 120.5(5)
O17 C16 C11 115.1(4)
C16 O17 B18 126.7(4)
C16 O17 U 122.5(3)
B18 O17 U 104.7(3)
O26 B18 O19 108.2(4)
O26 B18 O17 113.4(4)
O19 B18 O17 114.3(5)
O26 B18 O27 113.6(5)
O19 B18 O27 113.2(4)
O17 B18 O27 93.7(4)
C20 O19 B18 105.7(4)
C21 C20 O19 128.1(5)
C21 C20 C25 122.3(5)
O19 C20 C25 109.7(4)
C20 C21 C22 116.8(5)
C20 C21 H21 121.6
C22 C21 H21 121.6
C23 C22 C21 120.7(5)
C23 C22 H22 119.6
C21 C22 H22 119.6
C22 C23 C24 121.9(5)
C22 C23 H23 119.0
C24 C23 H23 119.0
C25 C24 C23 116.8(5)
C25 C24 H24 121.6
C23 C24 H24 121.6
C24 C25 O26 128.2(5)
C24 C25 C20 121.4(5)
O26 C25 C20 110.4(4)
C25 O26 B18 105.9(4)
C28 O27 B18 127.5(4)
C28 O27 U 123.6(3)
B18 O27 U 105.6(3)
O27 C28 C29 124.4(5)
O27 C28 C33 114.7(4)
C29 C28 C33 120.8(5)
C30 C29 C28 117.9(5)
C30 C29 H29 121.0
C28 C29 H29 121.0
C31 C30 C29 121.2(5)
C31 C30 H30 119.4
C29 C30 H30 119.4
C30 C31 C32 120.6(5)
C30 C31 H31 119.7
C32 C31 H31 119.7
C33 C32 C31 118.3(5)
C33 C32 H32 120.9
C31 C32 H32 120.9
C32 C33 O34 124.9(5)
C32 C33 C28 121.2(5)
O34 C33 C28 113.9(4)
C33 O34 B35 128.6(4)
C33 O34 U 124.2(3)
B35 O34 U 107.0(3)
O36 B35 O43 107.6(4)
O36 B35 O34 113.7(4)
O43 B35 O34 114.0(4)
O36 B35 O44 115.1(4)
O43 B35 O44 112.7(4)
O34 B35 O44 93.5(4)
C37 O36 B35 105.9(4)
O36 C37 C42 110.6(4)
O36 C37 C38 127.9(5)
C42 C37 C38 121.5(5)
C37 C38 C39 117.0(5)
C37 C38 H38 121.5
C39 C38 H38 121.5
C40 C39 C38 121.3(5)
C40 C39 H39 119.4
C38 C39 H39 119.4
C39 C40 C41 121.8(6)
C39 C40 H40 119.1
C41 C40 H40 119.1
C42 C41 C40 116.4(5)
C42 C41 H41 121.8
C40 C41 H41 121.8
C41 C42 O43 128.0(5)
C41 C42 C37 122.0(5)
O43 C42 C37 109.9(5)
C42 O43 B35 105.8(4)
C45 O44 B35 127.0(4)
C45 O44 U 122.9(3)
B35 O44 U 105.6(3)
C46 C45 O44 124.8(5)
C46 C45 C50 121.0(5)
O44 C45 C50 114.3(5)
C45 C46 C47 118.7(5)
C45 C46 H46 120.7
C47 C46 H46 120.7
C48 C47 C46 121.2(5)
C48 C47 H47 119.4
C46 C47 H47 119.4
C47 C48 C49 120.0(5)
C47 C48 H48 120.0
C49 C48 H48 120.0
C50 C49 C48 119.0(5)
C50 C49 H49 120.5
C48 C49 H49 120.5
O51 C50 C49 124.7(5)
O51 C50 C45 115.2(4)
C49 C50 C45 120.1(5)
C50 O51 B1 128.6(4)
C50 O51 U 124.0(3)
B1 O51 U 106.1(3)
C53 O52 C56 107.6(4)
C53 O52 U 127.8(3)
C56 O52 U 124.1(3)
C54 C53 O52 107.5(5)
C54 C53 H53A 110.2
O52 C53 H53A 110.2
C54 C53 H53B 110.2
O52 C53 H53B 110.2
H53A C53 H53B 108.5
C55 C54 C53 109.6(5)
C55 C54 H54A 109.8
C53 C54 H54A 109.8
C55 C54 H54B 109.8
C53 C54 H54B 109.8
H54A C54 H54B 108.2
C54 C55 C56 106.4(5)
C54 C55 H55A 110.4
C56 C55 H55A 110.4
C54 C55 H55B 110.4
C56 C55 H55B 110.4
H55A C55 H55B 108.6
O52 C56 C55 106.9(4)
O52 C56 H56A 110.3
C55 C56 H56A 110.3
O52 C56 H56B 110.3
C55 C56 H56B 110.3
H56A C56 H56B 108.6
C61 C57 C58 108.1(5)
C61 C57 C62 126.5(5)
C58 C57 C62 125.3(5)
C61 C57 U 75.3(3)
C58 C57 U 74.2(3)
C62 C57 U 119.8(3)
C59 C58 C57 108.0(5)
C59 C58 C63 125.6(6)
C57 C58 C63 125.4(6)
C59 C58 U 76.2(3)
C57 C58 U 75.5(3)
C63 C58 U 123.5(4)
C60 C59 C58 107.8(5)
C60 C59 C64 125.9(6)
C58 C59 C64 126.1(6)
C60 C59 U 75.1(3)
C58 C59 U 73.6(3)
C64 C59 U 121.8(4)
C59 C60 C61 108.6(5)
C59 C60 C65 126.8(6)
C61 C60 C65 124.0(6)
C59 C60 U 75.0(3)
C61 C60 U 74.7(3)
C65 C60 U 123.4(4)
C57 C61 C60 107.6(5)
C57 C61 C66 126.6(6)
C60 C61 C66 125.3(6)
C57 C61 U 74.5(3)
C60 C61 U 75.3(3)
C66 C61 U 122.7(4)
C57 C62 H62A 109.5
C57 C62 H62B 109.5
H62A C62 H62B 109.5
C57 C62 H62C 109.5
H62A C62 H62C 109.5
H62B C62 H62C 109.5
C58 C63 H63A 109.5
C58 C63 H63B 109.5
H63A C63 H63B 109.5
C58 C63 H63C 109.5
H63A C63 H63C 109.5
H63B C63 H63C 109.5
C59 C64 H64A 109.5
C59 C64 H64B 109.5
H64A C64 H64B 109.5
C59 C64 H64C 109.5
H64A C64 H64C 109.5
H64B C64 H64C 109.5
C60 C65 H65A 109.5
C60 C65 H65B 109.5
H65A C65 H65B 109.5
C60 C65 H65C 109.5
H65A C65 H65C 109.5
H65B C65 H65C 109.5
C61 C66 H66A 109.5
C61 C66 H66B 109.5
H66A C66 H66B 109.5
C61 C66 H66C 109.5
H66A C66 H66C 109.5
H66B C66 H66C 109.5
C68 O67 C71 104.8(5)
O67 C68 C69 107.8(6)
O67 C68 H68A 110.1
C69 C68 H68A 110.1
O67 C68 H68B 110.1
C69 C68 H68B 110.1
H68A C68 H68B 108.5
C70 C69 C68 103.4(6)
C70 C69 H69A 111.1
C68 C69 H69A 111.1
C70 C69 H69B 111.1
C68 C69 H69B 111.1
H69A C69 H69B 109.0
C71 C70 C69 103.8(6)
C71 C70 H70A 111.0
C69 C70 H70A 111.0
C71 C70 H70B 111.0
C69 C70 H70B 111.0
H70A C70 H70B 109.0
O67 C71 C70 103.5(6)
O67 C71 H71A 111.1
C70 C71 H71A 111.1
O67 C71 H71B 111.1
C70 C71 H71B 111.1
H71A C71 H71B 109.0

loop_
_geom_bond_atom_site_label_1
_geom_bond_atom_site_label_2
_geom_bond_distance
U O51 2.415(3)
U O27 2.417(3)
U O34 2.423(3)
U O10 2.427(3)
U O17 2.440(3)
U O44 2.448(3)
U O52 2.497(3)
U C58 2.697(5)
U C57 2.714(5)
U C61 2.725(5)
U C59 2.730(5)
U C60 2.732(5)
B1 O9 1.440(7)
B1 O2 1.459(7)
B1 O10 1.500(7)
B1 O51 1.511(7)
O2 C3 1.364(6)
C3 C8 1.385(8)
C3 C4 1.394(8)
C4 C5 1.394(8)
C4 H4 0.9500
C5 C6 1.377(9)
C5 H5 0.9500
C6 C7 1.405(9)
C6 H6 0.9500
C7 C8 1.368(7)
C7 H7 0.9500
C8 O9 1.382(6)
O10 C11 1.381(6)
C11 C12 1.375(7)
C11 C16 1.390(7)
C12 C13 1.383(8)
C12 H12 0.9500
C13 C14 1.384(8)
C13 H13 0.9500
C14 C15 1.386(7)
C14 H14 0.9500
C15 C16 1.384(7)
C15 H15 0.9500
C16 O17 1.387(6)
O17 B18 1.516(7)
B18 O26 1.436(7)
B18 O19 1.451(7)
B18 O27 1.519(7)
O19 C20 1.379(6)
C20 C21 1.363(7)
C20 C25 1.395(7)
C21 C22 1.411(7)
C21 H21 0.9500
C22 C23 1.379(8)
C22 H22 0.9500
C23 C24 1.397(8)
C23 H23 0.9500
C24 C25 1.373(7)
C24 H24 0.9500
C25 O26 1.375(6)
O27 C28 1.389(6)
C28 C29 1.385(7)
C28 C33 1.394(7)
C29 C30 1.393(7)
C29 H29 0.9500
C30 C31 1.381(8)
C30 H30 0.9500
C31 C32 1.397(7)
C31 H31 0.9500
C32 C33 1.373(7)
C32 H32 0.9500
C33 O34 1.381(6)
O34 B35 1.509(7)
B35 O36 1.438(7)
B35 O43 1.455(7)
B35 O44 1.516(7)
O36 C37 1.376(6)
C37 C42 1.381(8)
C37 C38 1.388(7)
C38 C39 1.389(9)
C38 H38 0.9500
C39 C40 1.371(9)
C39 H39 0.9500
C40 C41 1.404(8)
C40 H40 0.9500
C41 C42 1.374(8)
C41 H41 0.9500
C42 O43 1.377(6)
O44 C45 1.390(6)
C45 C46 1.377(8)
C45 C50 1.392(7)
C46 C47 1.382(7)
C46 H46 0.9500
C47 C48 1.378(7)
C47 H47 0.9500
C48 C49 1.395(8)
C48 H48 0.9500
C49 C50 1.382(7)
C49 H49 0.9500
C50 O51 1.381(6)
O52 C53 1.464(6)
O52 C56 1.475(6)
C53 C54 1.459(8)
C53 H53A 0.9900
C53 H53B 0.9900
C54 C55 1.444(8)
C54 H54A 0.9900
C54 H54B 0.9900
C55 C56 1.495(8)
C55 H55A 0.9900
C55 H55B 0.9900
C56 H56A 0.9900
C56 H56B 0.9900
C57 C61 1.414(8)
C57 C58 1.414(8)
C57 C62 1.514(7)
C58 C59 1.415(8)
C58 C63 1.506(8)
C59 C60 1.407(8)
C59 C64 1.511(8)
C60 C61 1.412(8)
C60 C65 1.527(8)
C61 C66 1.509(8)
C62 H62A 0.9800
C62 H62B 0.9800
C62 H62C 0.9800
C63 H63A 0.9800
C63 H63B 0.9800
C63 H63C 0.9800
C64 H64A 0.9800
C64 H64B 0.9800
C64 H64C 0.9800
C65 H65A 0.9800
C65 H65B 0.9800
C65 H65C 0.9800
C66 H66A 0.9800
C66 H66B 0.9800
C66 H66C 0.9800
O67 C68 1.425(9)
O67 C71 1.431(8)
C68 C69 1.505(9)
C68 H68A 0.9900
C68 H68B 0.9900
C69 C70 1.507(9)
C69 H69A 0.9900
C69 H69B 0.9900
C70 C71 1.496(10)
C70 H70A 0.9900
C70 H70B 0.9900
C71 H71A 0.9900
C71 H71B 0.9900
